data_4502234
loop_
_publ_author_name
'Lin, Jian-Di'
'Long, Xi-Fa'
'Lin, Ping'
'Du, Shao-Wu'

_publ_section_title
;
 A Series of Cation-Templated, Polycarboxylate-Based Cd(II) or
 Cd(II)/Li(I) Frameworks with Second-Order Nonlinear Optical and
 Ferroelectric Properties
;
_journal_issue 1
_journal_name_full 'Crystal Growth &amp; Design'
_journal_page_first 146
_journal_paper_doi 10.1021/cg9007476
_journal_volume 10
_journal_year 2010
_chemical_formula_sum 'C14.67 H13 Cd N0.33 O7.33 S'
_chemical_formula_weight 455.71
_chemical_name_systematic
; 
 ? 
;
_space_group_IT_number 143
_symmetry_cell_setting trigonal
_symmetry_space_group_name_Hall 'P 3'
_symmetry_space_group_name_H-M 'P 3'
_atom_sites_solution_hydrogens geom
_atom_sites_solution_primary direct
_atom_sites_solution_secondary difmap
_audit_creation_method SHELXL-97
_cell_angle_alpha 90.00
_cell_angle_beta 90.00
_cell_angle_gamma 120.00
_cell_formula_units_Z 3
_cell_length_a 11.6534(3)
_cell_length_b 11.6534(3)
_cell_length_c 13.7499(5)
_cell_measurement_reflns_used 5251
_cell_measurement_temperature 293(2)
_cell_measurement_theta_max 27.4680
_cell_measurement_theta_min 3.4964
_cell_volume 1617.09(8)
_computing_cell_refinement 'CrystalClear (Rigaku/MSC Inc., 2005)'
_computing_data_collection 'CrystalClear (Rigaku/MSC Inc., 2005)'
_computing_data_reduction 'CrystalClear (Rigaku/MSC Inc., 2005)'
_computing_structure_refinement 'SHELXL-97 (Sheldrick, 1997)'
_computing_structure_solution 'SHELXS-97 (Sheldrick, 1990)'
_diffrn_ambient_temperature 293(2)
_diffrn_detector_area_resol_mean 14.6306
_diffrn_measured_fraction_theta_full 0.989
_diffrn_measured_fraction_theta_max 0.989
_diffrn_measurement_device_type 'Mercury70 (2x2 bin mode)'
_diffrn_measurement_method CCD_Profile_fitting
_diffrn_radiation_monochromator 'Graphite Monochromator'
_diffrn_radiation_source 'fine-focus sealed tube'
_diffrn_radiation_type MoK\a
_diffrn_radiation_wavelength 0.71073
_diffrn_reflns_av_R_equivalents 0.0136
_diffrn_reflns_av_sigmaI/netI 0.0204
_diffrn_reflns_limit_h_max 15
_diffrn_reflns_limit_h_min -12
_diffrn_reflns_limit_k_max 14
_diffrn_reflns_limit_k_min -15
_diffrn_reflns_limit_l_max 17
_diffrn_reflns_limit_l_min -17
_diffrn_reflns_number 12295
_diffrn_reflns_theta_full 27.48
_diffrn_reflns_theta_max 27.48
_diffrn_reflns_theta_min 3.50
_exptl_absorpt_coefficient_mu 1.138
_exptl_absorpt_correction_T_max 1.0000
_exptl_absorpt_correction_T_min 0.8000
_exptl_absorpt_correction_type multi-scan
_exptl_crystal_colour 'pale orange'
_exptl_crystal_density_diffrn 1.404
_exptl_crystal_density_method 'not measured'
_exptl_crystal_description prism
_exptl_crystal_F_000 678
_exptl_crystal_size_max 0.55
_exptl_crystal_size_mid 0.45
_exptl_crystal_size_min 0.20
_refine_diff_density_max 1.348
_refine_diff_density_min -0.560
_refine_diff_density_rms 0.130
_refine_ls_abs_structure_details 'Flack H D (1983), Acta Cryst. A39, 876-881'
_refine_ls_abs_structure_Flack -0.05(3)
_refine_ls_extinction_method none
_refine_ls_goodness_of_fit_ref 1.045
_refine_ls_hydrogen_treatment constr
_refine_ls_matrix_type full
_refine_ls_number_parameters 220
_refine_ls_number_reflns 4878
_refine_ls_number_restraints 3
_refine_ls_restrained_S_all 1.053
_refine_ls_R_factor_all 0.0394
_refine_ls_R_factor_gt 0.0390
_refine_ls_shift/su_max 0.016
_refine_ls_shift/su_mean 0.000
_refine_ls_structure_factor_coef Fsqd
_refine_ls_weighting_details 'calc w=1/[\s^2^(Fo^2^)+(0.0913P)^2^+0.1025P] where P=(Fo^2^+2Fc^2^)/3'
_refine_ls_weighting_scheme calc
_refine_ls_wR_factor_gt 0.1097
_refine_ls_wR_factor_ref 0.1104
_reflns_number_gt 4804
_reflns_number_total 4878
_reflns_threshold_expression >2sigma(I)
_cod_data_source_file cg9007476_si_003.cif
_cod_data_source_block 8
_cod_depositor_comments
;
The following automatic conversions were performed:

'_exptl_absorpt_correction_type' value 'Multi-scan' changed to
'multi-scan' according to
/home/saulius/struct/CIF-dictionaries/cif_core.dic dictionary named
'cif_core.dic' version 2.4.2 from 2011-04-26.

Automatic conversion script
Id: cif_fix_values 1715 2011-07-08 13:25:40Z adriana 
;
_cod_original_sg_symbol_H-M P3
_cod_database_code 4502234

loop_
_symmetry_equiv_pos_as_xyz
'x, y, z'
'-y, x-y, z'
'-x+y, -x, z'

loop_
_atom_site_label
_atom_site_type_symbol
_atom_site_fract_x
_atom_site_fract_y
_atom_site_fract_z
_atom_site_U_iso_or_equiv
_atom_site_adp_type
_atom_site_occupancy
_atom_site_symmetry_multiplicity
_atom_site_calc_flag
_atom_site_refinement_flags
Cd1 Cd 0.81348(2) 1.00001(3) 0.53222(2) 0.03109(10) Uani 1 1 d .
S1 S 0.44064(9) 0.44068(9) 1.03217(8) 0.0331(2) Uani 1 1 d .
O1 O 0.7315(6) 0.8420(6) 0.6545(4) 0.0777(16) Uani 1 1 d .
O2 O 0.8419(6) 0.7316(6) 0.6545(4) 0.0771(16) Uani 1 1 d .
O3 O 0.3169(3) 0.4392(6) 1.0320(3) 0.0496(8) Uani 1 1 d .
O4 O 0.4398(6) 0.3170(3) 1.0321(3) 0.0490(8) Uani 1 1 d .
O5 O 0.7315(6) 0.8418(6) 1.4099(4) 0.0778(16) Uani 1 1 d .
O6 O 0.8420(6) 0.7315(6) 1.4100(4) 0.0771(16) Uani 1 1 d .
O7 O 1.0000 1.0000 0.5058(9) 0.035(2) Uiso 0.50 3 d SP
O7' O 1.0000 1.0000 0.5590(9) 0.036(2) Uiso 0.50 3 d SP
O8W O 0.6132(4) 0.9998(5) 0.5319(4) 0.0631(10) Uani 1 1 d .
N1 N 0.0000 0.0000 1.0879(17) 0.075(5) Uiso 0.50 3 d SPD
N1' N 0.0000 0.0000 0.9765(17) 0.077(5) Uiso 0.50 3 d SPD
C1 C 0.7586(5) 0.7586(5) 0.6852(4) 0.0446(10) Uani 1 1 d .
C2 C 0.6798(4) 0.6795(4) 0.7730(3) 0.0368(8) Uani 1 1 d .
C3 C 0.5830(7) 0.7021(6) 0.8131(4) 0.0548(14) Uani 1 1 d .
H3 H 0.5671 0.7660 0.7861 0.066 Uiso 1 1 calc R
C4 C 0.5105(6) 0.6296(6) 0.8929(4) 0.0504(12) Uani 1 1 d .
H4 H 0.4469 0.6454 0.9206 0.061 Uiso 1 1 calc R
C5 C 0.5340(4) 0.5339(4) 0.9306(3) 0.0311(7) Uani 1 1 d .
C6 C 0.6293(6) 0.5098(6) 0.8927(4) 0.0503(12) Uani 1 1 d .
H6 H 0.6448 0.4459 0.9201 0.060 Uiso 1 1 calc R
C7 C 0.7019(6) 0.5831(7) 0.8126(4) 0.0547(14) Uani 1 1 d .
H7 H 0.7657 0.5672 0.7855 0.066 Uiso 1 1 calc R
C8 C 0.5338(4) 0.5336(4) 1.1337(3) 0.0310(7) Uani 1 1 d .
C9 C 0.5101(6) 0.6298(6) 1.1717(4) 0.0490(12) Uani 1 1 d .
H9 H 0.4465 0.6456 1.1441 0.059 Uiso 1 1 calc R
C10 C 0.5830(7) 0.7021(6) 1.2517(4) 0.0553(14) Uani 1 1 d .
H10 H 0.5672 0.7660 1.2789 0.066 Uiso 1 1 calc R
C11 C 0.6795(4) 0.6794(4) 1.2915(3) 0.0371(8) Uani 1 1 d .
C12 C 0.7019(6) 0.5831(7) 1.2514(4) 0.0543(13) Uani 1 1 d .
H12 H 0.7660 0.5674 1.2782 0.065 Uiso 1 1 calc R
C13 C 0.6292(6) 0.5100(6) 1.1716(4) 0.0511(12) Uani 1 1 d .
H13 H 0.6447 0.4461 1.1442 0.061 Uiso 1 1 calc R
C14 C 0.7586(5) 0.7587(5) 1.3790(4) 0.0455(10) Uani 1 1 d .
C15 C 0.000(4) 0.103(2) 1.0317(18) 0.154(8) Uiso 0.67 1 d PD

loop_
_atom_site_aniso_label
_atom_site_aniso_U_11
_atom_site_aniso_U_22
_atom_site_aniso_U_33
_atom_site_aniso_U_23
_atom_site_aniso_U_13
_atom_site_aniso_U_12
Cd1 0.03181(14) 0.03269(14) 0.02911(14) 0.00002(8) 0.00003(9) 0.01638(10)
S1 0.0332(4) 0.0335(4) 0.0254(4) 0.0000(3) 0.0001(3) 0.0114(3)
O1 0.092(3) 0.089(3) 0.075(3) 0.051(3) 0.044(3) 0.063(3)
O2 0.088(3) 0.092(3) 0.074(3) 0.043(3) 0.050(3) 0.062(3)
O3 0.0355(17) 0.067(3) 0.041(2) 0.000(2) 0.0005(15) 0.0219(16)
O4 0.069(3) 0.0349(17) 0.040(2) 0.0005(14) -0.001(2) 0.0234(16)
O5 0.093(4) 0.090(3) 0.074(3) -0.051(3) -0.043(3) 0.063(3)
O6 0.089(3) 0.091(3) 0.074(3) -0.042(3) -0.050(3) 0.063(3)
O8W 0.0425(19) 0.062(2) 0.090(3) 0.000(2) -0.001(2) 0.0299(18)
C1 0.048(2) 0.050(2) 0.030(2) 0.0116(18) 0.0111(18) 0.020(2)
C2 0.0380(19) 0.040(2) 0.028(2) 0.0065(16) 0.0060(16) 0.0161(17)
C3 0.077(4) 0.058(3) 0.050(3) 0.026(2) 0.027(3) 0.049(3)
C4 0.061(3) 0.066(3) 0.044(3) 0.013(2) 0.021(2) 0.047(3)
C5 0.0367(18) 0.0368(18) 0.0197(17) 0.0009(14) -0.0003(14) 0.0183(15)
C6 0.065(3) 0.062(3) 0.044(3) 0.021(2) 0.014(2) 0.047(3)
C7 0.058(3) 0.078(4) 0.050(3) 0.026(3) 0.026(2) 0.050(3)
C8 0.0375(18) 0.0355(17) 0.0206(17) 0.0003(13) 0.0003(14) 0.0188(15)
C9 0.059(3) 0.063(3) 0.043(3) -0.012(2) -0.019(2) 0.044(2)
C10 0.081(4) 0.059(3) 0.049(3) -0.026(2) -0.027(3) 0.052(3)
C11 0.039(2) 0.039(2) 0.030(2) -0.0056(16) -0.0050(16) 0.0173(17)
C12 0.056(3) 0.077(4) 0.050(3) -0.024(3) -0.024(2) 0.049(3)
C13 0.068(3) 0.063(3) 0.045(3) -0.021(2) -0.015(2) 0.050(3)
C14 0.051(3) 0.049(2) 0.031(2) -0.0118(18) -0.0118(19) 0.020(2)

loop_
_atom_type_symbol
_atom_type_description
_atom_type_scat_dispersion_real
_atom_type_scat_dispersion_imag
_atom_type_scat_source
C C 0.0033 0.0016 'International Tables Vol C Tables 4.2.6.8 and 6.1.1.4'
H H 0.0000 0.0000 'International Tables Vol C Tables 4.2.6.8 and 6.1.1.4'
N N 0.0061 0.0033 'International Tables Vol C Tables 4.2.6.8 and 6.1.1.4'
O O 0.0106 0.0060 'International Tables Vol C Tables 4.2.6.8 and 6.1.1.4'
S S 0.1246 0.1234 'International Tables Vol C Tables 4.2.6.8 and 6.1.1.4'
Cd Cd -0.8075 1.2024 'International Tables Vol C Tables 4.2.6.8 and 6.1.1.4'

loop_
_geom_angle_atom_site_label_1
_geom_angle_atom_site_label_2
_geom_angle_atom_site_label_3
_geom_angle
_geom_angle_site_symmetry_1
_geom_angle_site_symmetry_3
O7 Cd1 O7' 19.1(3) . .
O7 Cd1 O6 84.0(3) . 3_674
O7' Cd1 O6 97.8(3) . 3_674
O7 Cd1 O1 97.7(3) . .
O7' Cd1 O1 83.9(3) . .
O6 Cd1 O1 178.28(19) 3_674 .
O7 Cd1 O2 97.7(3) . 3_675
O7' Cd1 O2 83.8(3) . 3_675
O6 Cd1 O2 93.0(3) 3_674 3_675
O1 Cd1 O2 87.0(2) . 3_675
O7 Cd1 O5 84.0(3) . 1_554
O7' Cd1 O5 97.8(3) . 1_554
O6 Cd1 O5 87.0(2) 3_674 1_554
O1 Cd1 O5 93.0(3) . 1_554
O2 Cd1 O5 178.36(19) 3_675 1_554
O7 Cd1 O8W 170.4(4) . .
O7' Cd1 O8W 170.5(4) . .
O6 Cd1 O8W 89.11(19) 3_674 .
O1 Cd1 O8W 89.17(19) . .
O2 Cd1 O8W 89.30(19) 3_675 .
O5 Cd1 O8W 89.06(19) 1_554 .
O3 S1 O4 119.1(2) . .
O3 S1 C8 108.3(2) . .
O4 S1 C8 108.0(2) . .
O3 S1 C5 108.2(2) . .
O4 S1 C5 108.0(2) . .
C8 S1 C5 104.25(17) . .
C1 O1 Cd1 134.9(4) . .
C1 O2 Cd1 135.1(4) . 2_765
C14 O5 Cd1 135.1(4) . 1_556
C14 O6 Cd1 135.0(4) . 2_766
O7' O7 Cd1 80.5(3) . 3_675
O7' O7 Cd1 80.5(3) . .
Cd1 O7 Cd1 117.34(18) 3_675 .
O7' O7 Cd1 80.5(3) . 2_765
Cd1 O7 Cd1 117.34(18) 3_675 2_765
Cd1 O7 Cd1 117.34(18) . 2_765
O7 O7' Cd1 80.4(3) . 3_675
O7 O7' Cd1 80.4(3) . .
Cd1 O7' Cd1 117.27(18) 3_675 .
O7 O7' Cd1 80.4(3) . 2_765
Cd1 O7' Cd1 117.27(18) 3_675 2_765
Cd1 O7' Cd1 117.27(18) . 2_765
C15 N1 C15 93.5(15) 2 .
C15 N1 C15 93.5(15) 2 3
C15 N1 C15 93.5(15) . 3
C15 N1 N1' 57.3(11) 2 .
C15 N1 N1' 57.3(11) . .
C15 N1 N1' 57.3(11) 3 .
C15 N1' C15 94.2(15) . 3
C15 N1' C15 94.2(15) . 2
C15 N1' C15 94.2(15) 3 2
C15 N1' N1 57.8(11) . .
C15 N1' N1 57.8(11) 3 .
C15 N1' N1 57.8(11) 2 .
O2 C1 O1 128.8(5) . .
O2 C1 C2 115.6(5) . .
O1 C1 C2 115.7(5) . .
C7 C2 C3 119.6(4) . .
C7 C2 C1 120.3(4) . .
C3 C2 C1 120.1(4) . .
C4 C3 C2 120.2(4) . .
C4 C3 H3 119.9 . .
C2 C3 H3 119.9 . .
C5 C4 C3 119.0(4) . .
C5 C4 H4 120.5 . .
C3 C4 H4 120.5 . .
C4 C5 C6 122.1(4) . .
C4 C5 S1 119.0(3) . .
C6 C5 S1 119.0(3) . .
C5 C6 C7 118.6(4) . .
C5 C6 H6 120.7 . .
C7 C6 H6 120.7 . .
C2 C7 C6 120.5(4) . .
C2 C7 H7 119.7 . .
C6 C7 H7 119.7 . .
C13 C8 C9 121.9(4) . .
C13 C8 S1 119.2(3) . .
C9 C8 S1 119.0(3) . .
C8 C9 C10 118.8(4) . .
C8 C9 H9 120.6 . .
C10 C9 H9 120.6 . .
C9 C10 C11 120.2(4) . .
C9 C10 H10 119.9 . .
C11 C10 H10 119.9 . .
C12 C11 C10 119.7(4) . .
C12 C11 C14 120.4(4) . .
C10 C11 C14 119.9(4) . .
C11 C12 C13 120.4(4) . .
C11 C12 H12 119.8 . .
C13 C12 H12 119.8 . .
C8 C13 C12 118.9(4) . .
C8 C13 H13 120.5 . .
C12 C13 H13 120.5 . .
O5 C14 O6 128.6(5) . .
O5 C14 C11 115.8(5) . .
O6 C14 C11 115.6(5) . .
N1' C15 N1 65.0(15) . .

loop_
_geom_bond_atom_site_label_1
_geom_bond_atom_site_label_2
_geom_bond_distance
_geom_bond_site_symmetry_2
Cd1 O7 2.204(2) .
Cd1 O7' 2.205(2) .
Cd1 O6 2.317(4) 3_674
Cd1 O1 2.318(4) .
Cd1 O2 2.318(4) 3_675
Cd1 O5 2.319(4) 1_554
Cd1 O8W 2.333(4) .
S1 O3 1.433(3) .
S1 O4 1.436(3) .
S1 C8 1.768(4) .
S1 C5 1.770(4) .
O1 C1 1.238(7) .
O2 C1 1.234(7) .
O2 Cd1 2.318(4) 2_765
O5 C14 1.235(7) .
O5 Cd1 2.319(4) 1_556
O6 C14 1.238(7) .
O6 Cd1 2.317(4) 2_766
O7 O7' 0.731(12) .
O7 Cd1 2.204(2) 3_675
O7 Cd1 2.204(2) 2_765
O7' Cd1 2.205(2) 3_675
O7' Cd1 2.205(2) 2_765
N1 C15 1.430(18) 2
N1 C15 1.430(18) .
N1 C15 1.430(18) 3
N1 N1' 1.53(3) .
N1' C15 1.422(18) .
N1' C15 1.422(18) 3
N1' C15 1.422(18) 2
C1 C2 1.518(6) .
C2 C7 1.383(7) .
C2 C3 1.394(7) .
C3 C4 1.386(7) .
C3 H3 0.9300 .
C4 C5 1.376(7) .
C4 H4 0.9300 .
C5 C6 1.377(7) .
C6 C7 1.391(7) .
C6 H6 0.9300 .
C7 H7 0.9300 .
C8 C13 1.374(7) .
C8 C9 1.383(7) .
C9 C10 1.388(7) .
C9 H9 0.9300 .
C10 C11 1.390(7) .
C10 H10 0.9300 .
C11 C12 1.386(7) .
C11 C14 1.517(6) .
C12 C13 1.387(7) .
C12 H12 0.9300 .
C13 H13 0.9300 .
